data_7714082
loop_
_publ_author_name
'Dahiya, Pardeep'
'Garg, Nidhi'
'Poli, Rinaldo'
'Sundararaju, Basker'

_publ_section_title
;
 Hydrogenation and Dehydrogenation of N-Heterocycles Under
 Cp*Co(III)-Catalysis
;
_journal_name_full 'Dalton Transactions'
_journal_paper_doi 10.1039/D3DT03161F
_journal_year 2023
_chemical_formula_moiety 'C10 H24 Co I2 N3'
_chemical_formula_sum 'C10 H24 Co I2 N3'
_chemical_formula_weight 499.05
_space_group_crystal_system monoclinic
_space_group_IT_number 14
_space_group_name_Hall '-P 2yn'
_space_group_name_H-M_alt 'P 1 21/n 1'
_atom_sites_solution_hydrogens geom
_audit_creation_method SHELXL-2017/1
_audit_update_record
;
2019-01-18 deposited with the CCDC.	2023-10-02 downloaded from the CCDC.
;
_cell_angle_alpha 90
_cell_angle_beta 85.33
_cell_angle_gamma 90
_cell_formula_units_Z 8
_cell_length_a 18.961
_cell_length_b 10.692
_cell_length_c 17.059
_cell_measurement_reflns_used 8548
_cell_measurement_temperature 273(2)
_cell_measurement_theta_max 32.643
_cell_measurement_theta_min 2.155
_cell_volume 3446.907
_computing_structure_refinement 'SHELXL-2017/1 (Sheldrick, 2017)'
_computing_structure_solution 'SHELXT 2014/5 (Sheldrick, 2014)'
_diffrn_ambient_temperature 273(2)
_diffrn_measured_fraction_theta_full 0.992
_diffrn_measured_fraction_theta_max 0.677
_diffrn_measurement_device_type 'Bruker APEX-II CCD'
_diffrn_measurement_method '\f and \w scans'
_diffrn_radiation_type 'Mo K\a'
_diffrn_radiation_wavelength 0.71073
_diffrn_reflns_av_R_equivalents 0.0652
_diffrn_reflns_av_unetI/netI 0.0425
_diffrn_reflns_Laue_measured_fraction_full 0.992
_diffrn_reflns_Laue_measured_fraction_max 0.677
_diffrn_reflns_limit_h_max 22
_diffrn_reflns_limit_h_min -22
_diffrn_reflns_limit_k_max 14
_diffrn_reflns_limit_k_min -14
_diffrn_reflns_limit_l_max 25
_diffrn_reflns_limit_l_min -25
_diffrn_reflns_number 54621
_diffrn_reflns_point_group_measured_fraction_full 0.992
_diffrn_reflns_point_group_measured_fraction_max 0.677
_diffrn_reflns_theta_full 25.500
_diffrn_reflns_theta_max 32.643
_diffrn_reflns_theta_min 2.155
_exptl_absorpt_coefficient_mu 4.563
_exptl_absorpt_correction_T_max 0.921
_exptl_absorpt_correction_T_min 0.860
_exptl_absorpt_correction_type psi-scan
_exptl_absorpt_process_details '(North et al., 1968)'
_exptl_crystal_colour Green
_exptl_crystal_density_diffrn 1.923
_exptl_crystal_description Prism
_exptl_crystal_F_000 1904
_exptl_crystal_size_max 0.033
_exptl_crystal_size_mid 0.028
_exptl_crystal_size_min 0.018
_refine_diff_density_max 1.424
_refine_diff_density_min -1.468
_refine_diff_density_rms 0.216
_refine_ls_extinction_method none
_refine_ls_goodness_of_fit_ref 1.106
_refine_ls_hydrogen_treatment constr
_refine_ls_matrix_type full
_refine_ls_number_parameters 305
_refine_ls_number_reflns 8548
_refine_ls_number_restraints 0
_refine_ls_restrained_S_all 1.106
_refine_ls_R_factor_all 0.0582
_refine_ls_R_factor_gt 0.0430
_refine_ls_shift/su_max 0.001
_refine_ls_shift/su_mean 0.000
_refine_ls_structure_factor_coef Fsqd
_refine_ls_weighting_details 'w=1/[\s^2^(Fo^2^)+(0.1000P)^2^] where P=(Fo^2^+2Fc^2^)/3'
_refine_ls_weighting_scheme calc
_refine_ls_wR_factor_gt 0.1399
_refine_ls_wR_factor_ref 0.1574
_reflns_Friedel_coverage 0.000
_reflns_number_gt 6994
_reflns_number_total 8548
_reflns_threshold_expression 'I > 2\s(I)'
_cod_data_source_file d3dt03161f2.cif
_cod_data_source_block shelx
_cod_original_cell_volume 3446.9
_cod_original_sg_symbol_H-M 'P 21/n'
_cod_database_code 7714082
_shelx_shelxl_version_number 2017/1
_shelx_space_group_comment
;
The symmetry employed for this shelxl refinement is uniquely defined
by the following loop, which should always be used as a source of
symmetry information in preference to the above space-group names.
They are only intended as comments.
;

loop_
_space_group_symop_operation_xyz
'x, y, z'
'-x+1/2, y+1/2, -z+1/2'
'-x, -y, -z'
'x-1/2, -y-1/2, z-1/2'

loop_
_atom_site_label
_atom_site_type_symbol
_atom_site_fract_x
_atom_site_fract_y
_atom_site_fract_z
_atom_site_U_iso_or_equiv
_atom_site_adp_type
_atom_site_occupancy
_atom_site_site_symmetry_order
_atom_site_calc_flag
_atom_site_refinement_flags_posn
_atom_site_refinement_flags_adp
_atom_site_refinement_flags_occupancy
_atom_site_disorder_assembly
_atom_site_disorder_group
I1 I 0.59652(2) 0.02654(4) 0.60932(2) 0.02400(13) Uani 1 1 d . . . . .
I2 I 0.64111(3) 0.51877(4) 0.57919(2) 0.02467(13) Uani 1 1 d . . . . .
I3 I 0.92388(2) 0.25533(4) 0.54349(2) 0.02047(12) Uani 1 1 d . . . . .
I4 I 0.73546(3) 0.31804(4) 0.13442(2) 0.02291(13) Uani 1 1 d . . . . .
Co1 Co 0.63659(5) 0.28000(7) 0.90802(4) 0.01373(18) Uani 1 1 d . . . . .
N1 N 0.6254(3) 0.1428(5) 0.9798(3) 0.0238(13) Uani 1 1 d . . . . .
H1A H 0.647056 0.075653 0.958418 0.029 Uiso 1 1 calc R U . . .
H1B H 0.579613 0.126505 0.990212 0.029 Uiso 1 1 calc R U . . .
H1C H 0.644485 0.162376 1.024194 0.029 Uiso 1 1 calc R U . . .
N2 N 0.6022(3) 0.4010(5) 0.9803(3) 0.0202(12) Uani 1 1 d . . . . .
H2A H 0.606565 0.476351 0.958280 0.024 Uiso 1 1 calc R U . . .
H2B H 0.626789 0.398257 1.022487 0.024 Uiso 1 1 calc R U . . .
H2C H 0.556754 0.385970 0.994479 0.024 Uiso 1 1 calc R U . . .
N3 N 0.7489(3) 0.3032(6) 0.9435(3) 0.0237(12) Uani 1 1 d . . . . .
H3A H 0.767601 0.372949 0.922252 0.028 Uiso 1 1 calc R U . . .
H3B H 0.774925 0.237857 0.926421 0.028 Uiso 1 1 calc R U . . .
H3C H 0.748207 0.307799 0.995626 0.028 Uiso 1 1 calc R U . . .
C1 C 0.6218(4) 0.1653(5) 0.8205(3) 0.0188(13) Uani 1 1 d . . . . .
C2 C 0.5464(4) 0.2124(6) 0.8391(3) 0.0175(12) Uani 1 1 d . . . . .
C3 C 0.5493(4) 0.3453(6) 0.8356(3) 0.0189(13) Uani 1 1 d . . . . .
C4 C 0.6269(3) 0.3805(5) 0.8162(3) 0.0156(12) Uani 1 1 d . . . . .
C5 C 0.6694(3) 0.2670(6) 0.8047(3) 0.0164(13) Uani 1 1 d . . . . .
C6 C 0.6421(4) 0.0296(6) 0.8157(3) 0.0222(14) Uani 1 1 d . . . . .
H6A H 0.692247 0.021629 0.819020 0.033 Uiso 1 1 calc R U . . .
H6B H 0.629680 -0.004455 0.766597 0.033 Uiso 1 1 calc R U . . .
H6C H 0.617531 -0.015194 0.858354 0.033 Uiso 1 1 calc R U . . .
C7 C 0.4775(4) 0.1370(6) 0.8554(4) 0.0249(15) Uani 1 1 d . . . . .
H7A H 0.488657 0.053648 0.871317 0.037 Uiso 1 1 calc R U . . .
H7B H 0.452842 0.133444 0.808455 0.037 Uiso 1 1 calc R U . . .
H7C H 0.448092 0.176847 0.896506 0.037 Uiso 1 1 calc R U . . .
C8 C 0.4851(4) 0.4343(6) 0.8481(3) 0.0198(13) Uani 1 1 d . . . . .
H8A H 0.454726 0.406534 0.892495 0.030 Uiso 1 1 calc R U . . .
H8B H 0.459285 0.434191 0.801976 0.030 Uiso 1 1 calc R U . . .
H8C H 0.501374 0.517523 0.857692 0.030 Uiso 1 1 calc R U . . .
C9 C 0.6562(4) 0.5097(6) 0.8057(4) 0.0215(14) Uani 1 1 d . . . . .
H9A H 0.635781 0.562703 0.846907 0.032 Uiso 1 1 calc R U . . .
H9B H 0.645051 0.542110 0.755663 0.032 Uiso 1 1 calc R U . . .
H9C H 0.706642 0.507333 0.807662 0.032 Uiso 1 1 calc R U . . .
C10 C 0.7505(4) 0.2627(6) 0.7801(3) 0.0225(14) Uani 1 1 d . . . . .
H10A H 0.772474 0.337178 0.798070 0.034 Uiso 1 1 calc R U . . .
H10B H 0.758068 0.257499 0.723898 0.034 Uiso 1 1 calc R U . . .
H10C H 0.770867 0.190813 0.803346 0.034 Uiso 1 1 calc R U . . .
Co2 Co 0.63019(5) 0.23351(7) 0.40534(4) 0.01311(18) Uani 1 1 d . . . . .
N4 N 0.7021(3) 0.2368(5) 0.4941(3) 0.0176(11) Uani 1 1 d . . . . .
H4A H 0.745757 0.222787 0.472532 0.021 Uiso 1 1 calc R U . . .
H4B H 0.690386 0.177775 0.529500 0.021 Uiso 1 1 calc R U . . .
H4C H 0.700481 0.311341 0.517396 0.021 Uiso 1 1 calc R U . . .
N5 N 0.5394(3) 0.2682(5) 0.4640(3) 0.0207(12) Uani 1 1 d . . . . .
H5A H 0.505575 0.272164 0.430775 0.025 Uiso 1 1 calc R U . . .
H5B H 0.541826 0.340836 0.489085 0.025 Uiso 1 1 calc R U . . .
H5C H 0.529368 0.207392 0.498735 0.025 Uiso 1 1 calc R U . . .
N6 N 0.6136(3) 0.0496(4) 0.4183(3) 0.0174(11) Uani 1 1 d . . . . .
H6D H 0.647864 0.007809 0.390834 0.021 Uiso 1 1 calc R U . . .
H6E H 0.572024 0.029708 0.401000 0.021 Uiso 1 1 calc R U . . .
H6F H 0.613536 0.029425 0.468964 0.021 Uiso 1 1 calc R U . . .
C11 C 0.6348(3) 0.2049(5) 0.2975(3) 0.0156(12) Uani 1 1 d . . . . .
C12 C 0.5770(4) 0.2950(6) 0.3099(3) 0.0202(14) Uani 1 1 d . . . . .
C13 C 0.6161(3) 0.3973(5) 0.3471(3) 0.0173(13) Uani 1 1 d . . . . .
C14 C 0.6972(4) 0.3678(6) 0.3596(3) 0.0186(13) Uani 1 1 d . . . . .
C15 C 0.7095(3) 0.2461(5) 0.3300(3) 0.0157(12) Uani 1 1 d . . . . .
C16 C 0.6186(4) 0.0871(6) 0.2574(3) 0.0217(14) Uani 1 1 d . . . . .
H16A H 0.649635 0.022220 0.272763 0.032 Uiso 1 1 calc R U . . .
H16B H 0.625171 0.098829 0.201457 0.032 Uiso 1 1 calc R U . . .
H16C H 0.570403 0.063659 0.271816 0.032 Uiso 1 1 calc R U . . .
C17 C 0.4910(4) 0.2864(6) 0.2848(3) 0.0208(13) Uani 1 1 d . . . . .
H17A H 0.470715 0.208005 0.302245 0.031 Uiso 1 1 calc R U . . .
H17B H 0.490386 0.292753 0.228710 0.031 Uiso 1 1 calc R U . . .
H17C H 0.464008 0.353774 0.309381 0.031 Uiso 1 1 calc R U . . .
C18 C 0.5798(4) 0.5194(6) 0.3664(4) 0.0225(14) Uani 1 1 d . . . . .
H18A H 0.530383 0.504832 0.379978 0.034 Uiso 1 1 calc R U . . .
H18B H 0.585489 0.573839 0.321630 0.034 Uiso 1 1 calc R U . . .
H18C H 0.600446 0.557556 0.410092 0.034 Uiso 1 1 calc R U . . .
C19 C 0.7578(4) 0.4494(6) 0.3962(4) 0.0220(14) Uani 1 1 d . . . . .
H19A H 0.737804 0.494100 0.441487 0.033 Uiso 1 1 calc R U . . .
H19B H 0.777239 0.507928 0.357536 0.033 Uiso 1 1 calc R U . . .
H19C H 0.794612 0.394996 0.411324 0.033 Uiso 1 1 calc R U . . .
C20 C 0.7868(4) 0.1829(6) 0.3275(3) 0.0217(14) Uani 1 1 d . . . . .
H20A H 0.807741 0.200612 0.375700 0.032 Uiso 1 1 calc R U . . .
H20B H 0.816202 0.216405 0.284053 0.032 Uiso 1 1 calc R U . . .
H20C H 0.782565 0.094036 0.321362 0.032 Uiso 1 1 calc R U . . .

loop_
_atom_site_aniso_label
_atom_site_aniso_U_11
_atom_site_aniso_U_22
_atom_site_aniso_U_33
_atom_site_aniso_U_23
_atom_site_aniso_U_13
_atom_site_aniso_U_12
I1 0.0275(3) 0.0317(3) 0.01195(17) 0.00650(14) 0.00389(16) -0.00148(18)
I2 0.0303(3) 0.0256(2) 0.01737(19) -0.00957(14) 0.00285(17) 0.00038(18)
I3 0.0264(3) 0.0194(2) 0.01432(18) 0.00072(13) 0.00603(16) 0.00206(16)
I4 0.0405(3) 0.0181(2) 0.00951(16) 0.00079(12) 0.00119(16) -0.00584(17)
Co1 0.0219(5) 0.0125(4) 0.0059(3) -0.0005(2) 0.0044(3) 0.0009(3)
N1 0.046(4) 0.015(2) 0.010(2) -0.0010(18) 0.002(2) -0.001(2)
N2 0.033(3) 0.019(3) 0.0084(19) -0.0007(17) 0.004(2) 0.002(2)
N3 0.021(3) 0.037(3) 0.011(2) -0.005(2) 0.004(2) 0.003(2)
C1 0.032(4) 0.015(3) 0.009(2) -0.0013(19) 0.001(2) -0.003(3)
C2 0.025(4) 0.020(3) 0.007(2) 0.000(2) -0.001(2) 0.000(3)
C3 0.025(4) 0.021(3) 0.011(2) 0.002(2) -0.003(2) 0.000(3)
C4 0.022(3) 0.016(3) 0.008(2) 0.0018(19) 0.002(2) -0.001(2)
C5 0.022(4) 0.021(3) 0.005(2) 0.0001(19) 0.001(2) 0.007(2)
C6 0.036(4) 0.018(3) 0.012(2) -0.004(2) 0.002(3) 0.001(3)
C7 0.039(4) 0.018(3) 0.017(3) -0.004(2) 0.006(3) -0.004(3)
C8 0.022(4) 0.022(3) 0.015(2) 0.002(2) 0.002(2) 0.001(3)
C9 0.029(4) 0.019(3) 0.016(3) 0.002(2) 0.007(3) 0.002(3)
C10 0.030(4) 0.025(3) 0.012(2) 0.001(2) 0.005(2) 0.003(3)
Co2 0.0190(5) 0.0132(4) 0.0063(3) 0.0001(2) 0.0039(3) -0.0001(3)
N4 0.022(3) 0.023(3) 0.0069(19) 0.0008(17) 0.0037(19) 0.000(2)
N5 0.028(3) 0.023(3) 0.009(2) -0.0013(18) 0.007(2) 0.003(2)
N6 0.027(3) 0.014(2) 0.0103(19) 0.0032(17) 0.0065(19) 0.001(2)
C11 0.021(3) 0.017(3) 0.008(2) -0.0013(19) 0.004(2) -0.003(2)
C12 0.038(4) 0.017(3) 0.005(2) 0.0055(19) 0.004(2) -0.003(3)
C13 0.024(4) 0.016(3) 0.011(2) 0.003(2) 0.007(2) 0.003(2)
C14 0.030(4) 0.016(3) 0.009(2) -0.0016(19) 0.004(2) -0.001(3)
C15 0.019(3) 0.020(3) 0.007(2) 0.0018(19) 0.005(2) -0.001(2)
C16 0.034(4) 0.022(3) 0.009(2) -0.002(2) 0.000(2) -0.006(3)
C17 0.030(4) 0.020(3) 0.012(2) 0.003(2) 0.003(2) 0.002(3)
C18 0.027(4) 0.021(3) 0.019(3) -0.002(2) 0.002(3) 0.002(3)
C19 0.032(4) 0.014(3) 0.019(3) -0.001(2) 0.008(3) -0.005(3)
C20 0.033(4) 0.018(3) 0.012(2) -0.001(2) 0.009(2) 0.002(3)

loop_
_atom_type_symbol
_atom_type_description
_atom_type_scat_dispersion_real
_atom_type_scat_dispersion_imag
_atom_type_scat_source
C C 0.0033 0.0016 'International Tables Vol C Tables 4.2.6.8 and 6.1.1.4'
H H 0.0000 0.0000 'International Tables Vol C Tables 4.2.6.8 and 6.1.1.4'
Co Co 0.3494 0.9721 'International Tables Vol C Tables 4.2.6.8 and 6.1.1.4'
N N 0.0061 0.0033 'International Tables Vol C Tables 4.2.6.8 and 6.1.1.4'
I I -0.4742 1.8119 'International Tables Vol C Tables 4.2.6.8 and 6.1.1.4'

loop_
_geom_angle_atom_site_label_1
_geom_angle_atom_site_label_2
_geom_angle_atom_site_label_3
_geom_angle
_geom_angle_site_symmetry_1
_geom_angle_site_symmetry_3
_geom_angle_publ_flag
C5 Co1 N2 139.7(2) . . ?
C5 Co1 N1 124.8(2) . . ?
N2 Co1 N1 95.4(2) . . ?
C5 Co1 C4 45.8(2) . . ?
N2 Co1 C4 95.7(2) . . ?
N1 Co1 C4 159.9(3) . . ?
C5 Co1 C1 43.9(3) . . ?
N2 Co1 C1 150.2(3) . . ?
N1 Co1 C1 89.6(2) . . ?
C4 Co1 C1 72.6(2) . . ?
C5 Co1 C3 72.6(3) . . ?
N2 Co1 C3 85.1(2) . . ?
N1 Co1 C3 122.7(3) . . ?
C4 Co1 C3 42.0(2) . . ?
C1 Co1 C3 67.7(2) . . ?
C5 Co1 C2 71.8(3) . . ?
N2 Co1 C2 109.0(2) . . ?
N1 Co1 C2 92.2(2) . . ?
C4 Co1 C2 68.3(2) . . ?
C1 Co1 C2 41.3(2) . . ?
C3 Co1 C2 36.7(2) . . ?
C5 Co1 N3 90.7(2) . . ?
N2 Co1 N3 91.9(2) . . ?
N1 Co1 N3 88.3(2) . . ?
C4 Co1 N3 108.1(2) . . ?
C1 Co1 N3 117.6(2) . . ?
C3 Co1 N3 149.0(2) . . ?
C2 Co1 N3 158.9(2) . . ?
Co1 N1 H1A 109.5 . . ?
Co1 N1 H1B 109.5 . . ?
H1A N1 H1B 109.5 . . ?
Co1 N1 H1C 109.5 . . ?
H1A N1 H1C 109.5 . . ?
H1B N1 H1C 109.5 . . ?
Co1 N2 H2A 109.5 . . ?
Co1 N2 H2B 109.5 . . ?
H2A N2 H2B 109.5 . . ?
Co1 N2 H2C 109.5 . . ?
H2A N2 H2C 109.5 . . ?
H2B N2 H2C 109.5 . . ?
Co1 N3 H3A 109.5 . . ?
Co1 N3 H3B 109.5 . . ?
H3A N3 H3B 109.5 . . ?
Co1 N3 H3C 109.5 . . ?
H3A N3 H3C 109.5 . . ?
H3B N3 H3C 109.5 . . ?
C5 C1 C6 124.8(6) . . ?
C5 C1 C2 110.9(5) . . ?
C6 C1 C2 124.2(6) . . ?
C5 C1 Co1 62.7(3) . . ?
C6 C1 Co1 126.2(4) . . ?
C2 C1 Co1 80.0(3) . . ?
C3 C2 C1 106.8(5) . . ?
C3 C2 C7 124.0(6) . . ?
C1 C2 C7 129.2(5) . . ?
C3 C2 Co1 71.1(4) . . ?
C1 C2 Co1 58.7(3) . . ?
C7 C2 Co1 137.4(4) . . ?
C2 C3 C4 106.7(5) . . ?
C2 C3 C8 125.6(6) . . ?
C4 C3 C8 127.7(5) . . ?
C2 C3 Co1 72.3(4) . . ?
C4 C3 Co1 57.2(3) . . ?
C8 C3 Co1 136.0(4) . . ?
C5 C4 C9 123.8(6) . . ?
C5 C4 C3 109.5(5) . . ?
C9 C4 C3 126.6(6) . . ?
C5 C4 Co1 63.6(3) . . ?
C9 C4 Co1 123.8(4) . . ?
C3 C4 Co1 80.8(3) . . ?
C1 C5 C4 106.0(5) . . ?
C1 C5 C10 128.5(5) . . ?
C4 C5 C10 125.5(5) . . ?
C1 C5 Co1 73.4(3) . . ?
C4 C5 Co1 70.5(3) . . ?
C10 C5 Co1 120.8(4) . . ?
C1 C6 H6A 109.5 . . ?
C1 C6 H6B 109.5 . . ?
H6A C6 H6B 109.5 . . ?
C1 C6 H6C 109.5 . . ?
H6A C6 H6C 109.5 . . ?
H6B C6 H6C 109.5 . . ?
C2 C7 H7A 109.5 . . ?
C2 C7 H7B 109.5 . . ?
H7A C7 H7B 109.5 . . ?
C2 C7 H7C 109.5 . . ?
H7A C7 H7C 109.5 . . ?
H7B C7 H7C 109.5 . . ?
C3 C8 H8A 109.5 . . ?
C3 C8 H8B 109.5 . . ?
H8A C8 H8B 109.5 . . ?
C3 C8 H8C 109.5 . . ?
H8A C8 H8C 109.5 . . ?
H8B C8 H8C 109.5 . . ?
C4 C9 H9A 109.5 . . ?
C4 C9 H9B 109.5 . . ?
H9A C9 H9B 109.5 . . ?
C4 C9 H9C 109.5 . . ?
H9A C9 H9C 109.5 . . ?
H9B C9 H9C 109.5 . . ?
C5 C10 H10A 109.5 . . ?
C5 C10 H10B 109.5 . . ?
H10A C10 H10B 109.5 . . ?
C5 C10 H10C 109.5 . . ?
H10A C10 H10C 109.5 . . ?
H10B C10 H10C 109.5 . . ?
C11 Co2 C15 51.1(3) . . ?
C11 Co2 N5 120.4(3) . . ?
C15 Co2 N5 161.3(2) . . ?
C11 Co2 N6 86.7(2) . . ?
C15 Co2 N6 104.7(2) . . ?
N5 Co2 N6 90.3(2) . . ?
C11 Co2 C14 76.0(2) . . ?
C15 Co2 C14 41.8(2) . . ?
N5 Co2 C14 124.0(2) . . ?
N6 Co2 C14 145.6(2) . . ?
C11 Co2 C13 70.0(2) . . ?
C15 Co2 C13 74.8(2) . . ?
N5 Co2 C13 86.6(2) . . ?
N6 Co2 C13 150.6(2) . . ?
C14 Co2 C13 46.3(3) . . ?
C11 Co2 C12 43.0(3) . . ?
C15 Co2 C12 81.8(3) . . ?
N5 Co2 C12 83.0(2) . . ?
N6 Co2 C12 108.3(2) . . ?
C14 Co2 C12 78.7(3) . . ?
C13 Co2 C12 42.3(2) . . ?
C11 Co2 N4 136.7(2) . . ?
C15 Co2 N4 87.8(2) . . ?
N5 Co2 N4 102.9(2) . . ?
N6 Co2 N4 92.4(2) . . ?
C14 Co2 N4 81.0(2) . . ?
C13 Co2 N4 116.8(2) . . ?
C12 Co2 N4 158.6(2) . . ?
Co2 N4 H4A 109.5 . . ?
Co2 N4 H4B 109.5 . . ?
H4A N4 H4B 109.5 . . ?
Co2 N4 H4C 109.5 . . ?
H4A N4 H4C 109.5 . . ?
H4B N4 H4C 109.5 . . ?
Co2 N5 H5A 109.5 . . ?
Co2 N5 H5B 109.5 . . ?
H5A N5 H5B 109.5 . . ?
Co2 N5 H5C 109.5 . . ?
H5A N5 H5C 109.5 . . ?
H5B N5 H5C 109.5 . . ?
Co2 N6 H6D 109.5 . . ?
Co2 N6 H6E 109.5 . . ?
H6D N6 H6E 109.5 . . ?
Co2 N6 H6F 109.5 . . ?
H6D N6 H6F 109.5 . . ?
H6E N6 H6F 109.5 . . ?
C12 C11 C16 116.5(6) . . ?
C12 C11 C15 115.8(5) . . ?
C16 C11 C15 127.6(6) . . ?
C12 C11 Co2 76.9(3) . . ?
C16 C11 Co2 127.1(4) . . ?
C15 C11 Co2 65.8(3) . . ?
C11 C12 C13 98.8(5) . . ?
C11 C12 C17 130.0(5) . . ?
C13 C12 C17 131.2(5) . . ?
C11 C12 Co2 60.1(3) . . ?
C13 C12 Co2 67.2(3) . . ?
C17 C12 Co2 134.8(4) . . ?
C12 C13 C18 119.8(6) . . ?
C12 C13 C14 115.4(5) . . ?
C18 C13 C14 124.7(6) . . ?
C12 C13 Co2 70.6(3) . . ?
C18 C13 Co2 135.7(4) . . ?
C14 C13 Co2 66.4(3) . . ?
C15 C14 C13 105.5(5) . . ?
C15 C14 C19 122.5(6) . . ?
C13 C14 C19 132.0(5) . . ?
C15 C14 Co2 64.2(3) . . ?
C13 C14 Co2 67.2(3) . . ?
C19 C14 Co2 132.8(4) . . ?
C14 C15 C20 121.4(6) . . ?
C14 C15 C11 104.5(5) . . ?
C20 C15 C11 134.0(5) . . ?
C14 C15 Co2 74.0(3) . . ?
C20 C15 Co2 131.0(4) . . ?
C11 C15 Co2 63.1(3) . . ?
C11 C16 H16A 109.5 . . ?
C11 C16 H16B 109.5 . . ?
H16A C16 H16B 109.5 . . ?
C11 C16 H16C 109.5 . . ?
H16A C16 H16C 109.5 . . ?
H16B C16 H16C 109.5 . . ?
C12 C17 H17A 109.5 . . ?
C12 C17 H17B 109.5 . . ?
H17A C17 H17B 109.5 . . ?
C12 C17 H17C 109.5 . . ?
H17A C17 H17C 109.5 . . ?
H17B C17 H17C 109.5 . . ?
C13 C18 H18A 109.5 . . ?
C13 C18 H18B 109.5 . . ?
H18A C18 H18B 109.5 . . ?
C13 C18 H18C 109.5 . . ?
H18A C18 H18C 109.5 . . ?
H18B C18 H18C 109.5 . . ?
C14 C19 H19A 109.5 . . ?
C14 C19 H19B 109.5 . . ?
H19A C19 H19B 109.5 . . ?
C14 C19 H19C 109.5 . . ?
H19A C19 H19C 109.5 . . ?
H19B C19 H19C 109.5 . . ?
C15 C20 H20A 109.5 . . ?
C15 C20 H20B 109.5 . . ?
H20A C20 H20B 109.5 . . ?
C15 C20 H20C 109.5 . . ?
H20A C20 H20C 109.5 . . ?
H20B C20 H20C 109.5 . . ?

loop_
_geom_bond_atom_site_label_1
_geom_bond_atom_site_label_2
_geom_bond_distance
_geom_bond_site_symmetry_2
_geom_bond_publ_flag
Co1 C5 1.826(5) . ?
Co1 N2 1.867(5) . ?
Co1 N1 1.911(5) . ?
Co1 C4 1.921(5) . ?
Co1 C1 1.970(6) . ?
Co1 C3 2.256(7) . ?
Co1 C2 2.271(7) . ?
Co1 N3 2.275(6) . ?
N1 H1A 0.8900 . ?
N1 H1B 0.8900 . ?
N1 H1C 0.8900 . ?
N2 H2A 0.8900 . ?
N2 H2B 0.8900 . ?
N2 H2C 0.8900 . ?
N3 H3A 0.8900 . ?
N3 H3B 0.8900 . ?
N3 H3C 0.8900 . ?
C1 C5 1.424(9) . ?
C1 C6 1.503(8) . ?
C1 C2 1.523(9) . ?
C2 C3 1.423(9) . ?
C2 C7 1.542(9) . ?
C3 C4 1.528(9) . ?
C3 C8 1.547(9) . ?
C4 C5 1.461(8) . ?
C4 C9 1.494(8) . ?
C5 C10 1.562(9) . ?
C6 H6A 0.9600 . ?
C6 H6B 0.9600 . ?
C6 H6C 0.9600 . ?
C7 H7A 0.9600 . ?
C7 H7B 0.9600 . ?
C7 H7C 0.9600 . ?
C8 H8A 0.9600 . ?
C8 H8B 0.9600 . ?
C8 H8C 0.9600 . ?
C9 H9A 0.9600 . ?
C9 H9B 0.9600 . ?
C9 H9C 0.9600 . ?
C10 H10A 0.9600 . ?
C10 H10B 0.9600 . ?
C10 H10C 0.9600 . ?
Co2 C11 1.860(5) . ?
Co2 C15 1.901(6) . ?
Co2 N5 1.955(5) . ?
Co2 N6 2.001(5) . ?
Co2 C14 2.030(6) . ?
Co2 C13 2.042(6) . ?
Co2 C12 2.090(6) . ?
Co2 N4 2.119(5) . ?
N4 H4A 0.8900 . ?
N4 H4B 0.8900 . ?
N4 H4C 0.8900 . ?
N5 H5A 0.8900 . ?
N5 H5B 0.8900 . ?
N5 H5C 0.8900 . ?
N6 H6D 0.8900 . ?
N6 H6E 0.8900 . ?
N6 H6F 0.8900 . ?
C11 C12 1.463(9) . ?
C11 C16 1.478(8) . ?
C11 C15 1.623(9) . ?
C12 C13 1.491(9) . ?
C12 C17 1.721(10) . ?
C13 C18 1.499(8) . ?
C13 C14 1.601(9) . ?
C14 C15 1.409(8) . ?
C14 C19 1.610(9) . ?
C15 C20 1.612(9) . ?
C16 H16A 0.9600 . ?
C16 H16B 0.9600 . ?
C16 H16C 0.9600 . ?
C17 H17A 0.9600 . ?
C17 H17B 0.9600 . ?
C17 H17C 0.9600 . ?
C18 H18A 0.9600 . ?
C18 H18B 0.9600 . ?
C18 H18C 0.9600 . ?
C19 H19A 0.9600 . ?
C19 H19B 0.9600 . ?
C19 H19C 0.9600 . ?
C20 H20A 0.9600 . ?
C20 H20B 0.9600 . ?
C20 H20C 0.9600 . ?

loop_
_geom_torsion_atom_site_label_1
_geom_torsion_atom_site_label_2
_geom_torsion_atom_site_label_3
_geom_torsion_atom_site_label_4
_geom_torsion
_geom_torsion_site_symmetry_1
_geom_torsion_site_symmetry_2
_geom_torsion_site_symmetry_3
_geom_torsion_site_symmetry_4
_geom_torsion_publ_flag
C5 C1 C2 C3 -1.0(6) . . . . ?
C6 C1 C2 C3 -178.2(5) . . . . ?
Co1 C1 C2 C3 54.5(4) . . . . ?
C5 C1 C2 C7 176.5(5) . . . . ?
C6 C1 C2 C7 -0.7(9) . . . . ?
Co1 C1 C2 C7 -128.0(6) . . . . ?
C5 C1 C2 Co1 -55.5(4) . . . . ?
C6 C1 C2 Co1 127.3(6) . . . . ?
C1 C2 C3 C4 -1.0(6) . . . . ?
C7 C2 C3 C4 -178.6(5) . . . . ?
Co1 C2 C3 C4 46.4(3) . . . . ?
C1 C2 C3 C8 178.3(5) . . . . ?
C7 C2 C3 C8 0.6(9) . . . . ?
Co1 C2 C3 C8 -134.4(6) . . . . ?
C1 C2 C3 Co1 -47.3(4) . . . . ?
C7 C2 C3 Co1 135.0(5) . . . . ?
C2 C3 C4 C5 2.6(6) . . . . ?
C8 C3 C4 C5 -176.6(5) . . . . ?
Co1 C3 C4 C5 57.7(4) . . . . ?
C2 C3 C4 C9 179.4(5) . . . . ?
C8 C3 C4 C9 0.2(9) . . . . ?
Co1 C3 C4 C9 -125.5(6) . . . . ?
C2 C3 C4 Co1 -55.1(4) . . . . ?
C8 C3 C4 Co1 125.7(5) . . . . ?
C6 C1 C5 C4 179.7(5) . . . . ?
C2 C1 C5 C4 2.6(6) . . . . ?
Co1 C1 C5 C4 -63.5(4) . . . . ?
C6 C1 C5 C10 -0.4(9) . . . . ?
C2 C1 C5 C10 -177.5(5) . . . . ?
Co1 C1 C5 C10 116.4(6) . . . . ?
C6 C1 C5 Co1 -116.8(6) . . . . ?
C2 C1 C5 Co1 66.0(4) . . . . ?
C9 C4 C5 C1 179.9(5) . . . . ?
C3 C4 C5 C1 -3.1(6) . . . . ?
Co1 C4 C5 C1 65.4(4) . . . . ?
C9 C4 C5 C10 0.0(9) . . . . ?
C3 C4 C5 C10 176.9(5) . . . . ?
Co1 C4 C5 C10 -114.5(6) . . . . ?
C9 C4 C5 Co1 114.5(5) . . . . ?
C3 C4 C5 Co1 -68.6(4) . . . . ?
N2 Co1 C5 C1 -135.2(4) . . . . ?
N1 Co1 C5 C1 42.6(5) . . . . ?
C4 Co1 C5 C1 -114.2(5) . . . . ?
C3 Co1 C5 C1 -75.6(4) . . . . ?
C2 Co1 C5 C1 -37.1(4) . . . . ?
N3 Co1 C5 C1 131.0(4) . . . . ?
N2 Co1 C5 C4 -21.0(6) . . . . ?
N1 Co1 C5 C4 156.7(4) . . . . ?
C1 Co1 C5 C4 114.2(5) . . . . ?
C3 Co1 C5 C4 38.5(3) . . . . ?
C2 Co1 C5 C4 77.1(4) . . . . ?
N3 Co1 C5 C4 -114.8(4) . . . . ?
N2 Co1 C5 C10 99.4(6) . . . . ?
N1 Co1 C5 C10 -82.8(6) . . . . ?
C4 Co1 C5 C10 120.4(6) . . . . ?
C1 Co1 C5 C10 -125.4(6) . . . . ?
C3 Co1 C5 C10 159.0(5) . . . . ?
C2 Co1 C5 C10 -162.5(5) . . . . ?
N3 Co1 C5 C10 5.6(5) . . . . ?
C15 Co2 C11 C12 -126.6(5) . . . . ?
N5 Co2 C11 C12 33.1(4) . . . . ?
N6 Co2 C11 C12 121.6(4) . . . . ?
C14 Co2 C11 C12 -88.4(4) . . . . ?
C13 Co2 C11 C12 -40.2(4) . . . . ?
N4 Co2 C11 C12 -148.4(4) . . . . ?
C15 Co2 C11 C16 119.9(7) . . . . ?
N5 Co2 C11 C16 -80.4(6) . . . . ?
N6 Co2 C11 C16 8.1(6) . . . . ?
C14 Co2 C11 C16 158.1(7) . . . . ?
C13 Co2 C11 C16 -153.7(7) . . . . ?
C12 Co2 C11 C16 -113.5(7) . . . . ?
N4 Co2 C11 C16 98.0(6) . . . . ?
N5 Co2 C11 C15 159.7(3) . . . . ?
N6 Co2 C11 C15 -111.9(3) . . . . ?
C14 Co2 C11 C15 38.2(3) . . . . ?
C13 Co2 C11 C15 86.4(3) . . . . ?
C12 Co2 C11 C15 126.6(5) . . . . ?
N4 Co2 C11 C15 -21.9(4) . . . . ?
C16 C11 C12 C13 -177.6(5) . . . . ?
C15 C11 C12 C13 2.7(6) . . . . ?
Co2 C11 C12 C13 57.2(3) . . . . ?
C16 C11 C12 C17 -0.1(8) . . . . ?
C15 C11 C12 C17 -179.8(5) . . . . ?
Co2 C11 C12 C17 -125.3(5) . . . . ?
C16 C11 C12 Co2 125.2(5) . . . . ?
C15 C11 C12 Co2 -54.5(4) . . . . ?
C11 C12 C13 C18 175.5(5) . . . . ?
C17 C12 C13 C18 -1.9(8) . . . . ?
Co2 C12 C13 C18 -132.2(5) . . . . ?
C11 C12 C13 C14 -1.8(6) . . . . ?
C17 C12 C13 C14 -179.2(5) . . . . ?
Co2 C12 C13 C14 50.5(4) . . . . ?
C11 C12 C13 Co2 -52.3(3) . . . . ?
C17 C12 C13 Co2 130.3(5) . . . . ?
C12 C13 C14 C15 0.2(6) . . . . ?
C18 C13 C14 C15 -177.0(5) . . . . ?
Co2 C13 C14 C15 52.7(4) . . . . ?
C12 C13 C14 C19 179.6(5) . . . . ?
C18 C13 C14 C19 2.5(9) . . . . ?
Co2 C13 C14 C19 -127.8(6) . . . . ?
C12 C13 C14 Co2 -52.5(4) . . . . ?
C18 C13 C14 Co2 130.3(5) . . . . ?
C13 C14 C15 C20 176.8(4) . . . . ?
C19 C14 C15 C20 -2.7(8) . . . . ?
Co2 C14 C15 C20 -128.6(5) . . . . ?
C13 C14 C15 C11 1.4(5) . . . . ?
C19 C14 C15 C11 -178.1(5) . . . . ?
Co2 C14 C15 C11 56.0(3) . . . . ?
C13 C14 C15 Co2 -54.6(3) . . . . ?
C19 C14 C15 Co2 125.9(5) . . . . ?
C12 C11 C15 C14 -2.9(6) . . . . ?
C16 C11 C15 C14 177.5(5) . . . . ?
Co2 C11 C15 C14 -63.2(4) . . . . ?
C12 C11 C15 C20 -177.4(5) . . . . ?
C16 C11 C15 C20 2.9(9) . . . . ?
Co2 C11 C15 C20 122.2(6) . . . . ?
C12 C11 C15 Co2 60.4(4) . . . . ?
C16 C11 C15 Co2 -119.2(6) . . . . ?
